data_7153165
loop_
_publ_author_name
'Prasad, Ch Durga'
'Kumar, Shailesh'
'Sattar, Moh'
'Adhikary, Amit'
'Kumar, Sangit'

_publ_section_title
;
 Metal free sulfenylation and bis-sulfenylation of indoles: persulfate
 mediated synthesis.
;
_journal_issue 46
_journal_name_full 'Organic &amp; biomolecular chemistry'
_journal_page_first 8036
_journal_page_last 8040
_journal_paper_doi 10.1039/c3ob41601a
_journal_volume 11
_journal_year 2013
_chemical_formula_sum 'C23 H19 N2 O2 S2'
_chemical_formula_weight 419.52
_chemical_name_systematic
; 
 ? 
;
_space_group_IT_number 14
_symmetry_space_group_name_Hall '-P 2yn'
_symmetry_space_group_name_H-M 'P 1 21/n 1'
_atom_sites_solution_hydrogens geom
_atom_sites_solution_primary direct
_atom_sites_solution_secondary difmap
_audit_creation_method SHELXL-97
_cell_angle_alpha 90.00
_cell_angle_beta 97.345(2)
_cell_angle_gamma 90.00
_cell_formula_units_Z 4
_cell_length_a 7.5669(4)
_cell_length_b 10.6356(5)
_cell_length_c 24.4275(12)
_cell_measurement_temperature 296(2)
_cell_volume 1949.76(17)
_computing_structure_refinement 'SHELXL-97 (Sheldrick, 2008)'
_computing_structure_solution 'SHELXS-97 (Sheldrick, 2008)'
_diffrn_ambient_temperature 296(2)
_diffrn_measured_fraction_theta_full 0.971
_diffrn_measured_fraction_theta_max 0.971
_diffrn_radiation_monochromator graphite
_diffrn_radiation_source 'fine-focus sealed tube'
_diffrn_radiation_type MoK\a
_diffrn_radiation_wavelength 0.71073
_diffrn_reflns_av_R_equivalents 0.0287
_diffrn_reflns_av_sigmaI/netI 0.0228
_diffrn_reflns_limit_h_max 9
_diffrn_reflns_limit_h_min -8
_diffrn_reflns_limit_k_max 13
_diffrn_reflns_limit_k_min -13
_diffrn_reflns_limit_l_max 30
_diffrn_reflns_limit_l_min -30
_diffrn_reflns_number 20029
_diffrn_reflns_theta_full 26.37
_diffrn_reflns_theta_max 26.37
_diffrn_reflns_theta_min 2.55
_exptl_absorpt_coefficient_mu 0.296
_exptl_crystal_density_diffrn 1.429
_exptl_crystal_density_method 'not measured'
_exptl_crystal_F_000 876
_refine_diff_density_max 0.278
_refine_diff_density_min -0.186
_refine_diff_density_rms 0.042
_refine_ls_extinction_method none
_refine_ls_goodness_of_fit_ref 1.102
_refine_ls_hydrogen_treatment mixed
_refine_ls_matrix_type full
_refine_ls_number_parameters 246
_refine_ls_number_reflns 3878
_refine_ls_number_restraints 0
_refine_ls_restrained_S_all 1.102
_refine_ls_R_factor_all 0.0585
_refine_ls_R_factor_gt 0.0419
_refine_ls_shift/su_max 0.000
_refine_ls_shift/su_mean 0.000
_refine_ls_structure_factor_coef Fsqd
_refine_ls_weighting_details 'calc w=1/[\s^2^(Fo^2^)+(0.1000P)^2^+0.0000P] where P=(Fo^2^+2Fc^2^)/3'
_refine_ls_weighting_scheme calc
_refine_ls_wR_factor_gt 0.1347
_refine_ls_wR_factor_ref 0.1476
_reflns_number_gt 3012
_reflns_number_total 3878
_reflns_threshold_expression >2sigma(I)
_cod_data_source_file c3ob41601a.txt
_cod_data_source_block dp_2
_cod_database_code 7153165

loop_
_symmetry_equiv_pos_as_xyz
'x, y, z'
'-x+1/2, y+1/2, -z+1/2'
'-x, -y, -z'
'x-1/2, -y-1/2, z-1/2'

loop_
_atom_site_label
_atom_site_type_symbol
_atom_site_fract_x
_atom_site_fract_y
_atom_site_fract_z
_atom_site_U_iso_or_equiv
_atom_site_adp_type
_atom_site_occupancy
_atom_site_symmetry_multiplicity
_atom_site_calc_flag
_atom_site_refinement_flags
S1 S 0.73637(8) 0.21013(5) 0.06383(3) 0.0703(2) Uani 1 1 d .
S2 S 0.39422(7) 0.00199(4) 0.069275(19) 0.0554(2) Uani 1 1 d .
O2 O 0.98152(19) 0.73658(14) 0.05839(7) 0.0761(5) Uani 1 1 d .
O1 O 0.71061(16) -0.44153(11) 0.19141(5) 0.0575(4) Uani 1 1 d .
C1 C 0.8897(3) 0.8276(2) 0.02244(11) 0.0806(7) Uani 1 1 d .
H3 H 0.8939 0.8032 -0.0152 0.121 Uiso 1 1 calc R
H1 H 0.9456 0.9082 0.0290 0.121 Uiso 1 1 calc R
H19 H 0.7678 0.8327 0.0293 0.121 Uiso 1 1 calc R
C2 C 0.9175(2) 0.61650(18) 0.05685(8) 0.0538(5) Uani 1 1 d .
C3 C 0.7777(2) 0.57398(19) 0.02050(8) 0.0571(5) Uani 1 1 d .
H4 H 0.7196 0.6279 -0.0059 0.069 Uiso 1 1 calc R
C4 C 0.7236(3) 0.45045(19) 0.02320(8) 0.0587(5) Uani 1 1 d .
H5 H 0.6289 0.4216 -0.0017 0.070 Uiso 1 1 calc R
C5 C 0.8072(3) 0.36895(17) 0.06215(8) 0.0539(5) Uani 1 1 d .
C6 C 0.5713(2) 0.22003(15) 0.10748(7) 0.0450(4) Uani 1 1 d .
C7 C 0.4401(2) 0.13278(15) 0.11185(7) 0.0434(4) Uani 1 1 d .
C8 C 0.4964(2) -0.12435(15) 0.10909(7) 0.0424(4) Uani 1 1 d .
C9 C 0.4144(2) -0.24043(17) 0.10308(8) 0.0506(5) Uani 1 1 d .
H8 H 0.3064 -0.2488 0.0805 0.061 Uiso 1 1 calc R
C10 C 0.4917(2) -0.34369(16) 0.13037(9) 0.0525(5) Uani 1 1 d .
H9 H 0.4371 -0.4219 0.1251 0.063 Uiso 1 1 calc R
C11 C 0.6474(2) -0.33308(15) 0.16508(7) 0.0440(4) Uani 1 1 d .
C12 C 0.8637(3) -0.4330(2) 0.23129(10) 0.0749(6) Uani 1 1 d .
H6 H 0.9606 -0.3979 0.2145 0.112 Uiso 1 1 calc R
H7 H 0.8959 -0.5154 0.2452 0.112 Uiso 1 1 calc R
H2 H 0.8383 -0.3800 0.2611 0.112 Uiso 1 1 calc R
N1 N 0.55972(19) 0.31428(13) 0.14544(6) 0.0494(4) Uani 1 1 d .
H16 H 0.6286 0.3787 0.1501 0.059 Uiso 1 1 calc R
C14 C 0.4204(2) 0.28885(15) 0.17468(7) 0.0449(4) Uani 1 1 d .
C15 C 0.3419(2) 0.17603(15) 0.15473(7) 0.0431(4) Uani 1 1 d .
C16 C 0.6546(3) -0.11490(16) 0.14317(8) 0.0558(5) Uani 1 1 d .
H11 H 0.7116 -0.0374 0.1473 0.067 Uiso 1 1 calc R
C17 C 0.7311(3) -0.21727(16) 0.17149(8) 0.0550(5) Uani 1 1 d .
H10 H 0.8379 -0.2087 0.1947 0.066 Uiso 1 1 calc R
C18 C 0.1971(3) 0.12831(18) 0.17822(9) 0.0572(5) Uani 1 1 d .
H15 H 0.1420 0.0540 0.1653 0.069 Uiso 1 1 calc R
C19 C 0.1378(3) 0.1937(2) 0.22085(10) 0.0681(6) Uani 1 1 d .
H14 H 0.0420 0.1625 0.2370 0.082 Uiso 1 1 calc R
C20 C 0.2178(3) 0.3057(2) 0.24040(9) 0.0698(6) Uani 1 1 d .
H12 H 0.1746 0.3474 0.2694 0.084 Uiso 1 1 calc R
C21 C 0.3594(3) 0.35590(18) 0.21764(8) 0.0563(5) Uani 1 1 d .
H13 H 0.4121 0.4312 0.2303 0.068 Uiso 1 1 calc R
C22 C 0.9514(3) 0.4127(2) 0.09840(9) 0.0617(5) Uani 1 1 d .
H18 H 1.0114 0.3588 0.1244 0.074 Uiso 1 1 calc R
C23 C 1.0044(3) 0.5358(2) 0.09552(9) 0.0648(6) Uani 1 1 d .
H17 H 1.1000 0.5650 0.1199 0.078 Uiso 1 1 calc R

loop_
_atom_site_aniso_label
_atom_site_aniso_U_11
_atom_site_aniso_U_22
_atom_site_aniso_U_33
_atom_site_aniso_U_23
_atom_site_aniso_U_13
_atom_site_aniso_U_12
S1 0.0821(4) 0.0463(3) 0.0912(5) -0.0050(3) 0.0439(3) -0.0037(2)
S2 0.0785(4) 0.0368(3) 0.0470(3) -0.00003(18) -0.0073(3) -0.0030(2)
O2 0.0605(9) 0.0582(9) 0.1072(12) 0.0230(8) 0.0021(9) -0.0142(7)
O1 0.0602(8) 0.0366(7) 0.0712(9) 0.0014(6) -0.0085(7) 0.0013(6)
C1 0.0778(15) 0.0581(13) 0.1083(19) 0.0300(13) 0.0215(14) 0.0052(11)
C2 0.0422(10) 0.0556(11) 0.0654(12) 0.0157(9) 0.0143(9) -0.0035(8)
C3 0.0507(11) 0.0604(12) 0.0600(12) 0.0143(10) 0.0062(9) 0.0031(9)
C4 0.0502(11) 0.0638(13) 0.0613(12) 0.0014(10) 0.0045(9) -0.0036(9)
C5 0.0520(11) 0.0520(11) 0.0615(12) 0.0056(9) 0.0222(10) -0.0019(9)
C6 0.0554(11) 0.0318(9) 0.0486(10) 0.0024(7) 0.0092(8) 0.0007(7)
C7 0.0525(10) 0.0322(8) 0.0447(10) 0.0035(7) 0.0033(8) -0.0008(7)
C8 0.0516(10) 0.0337(8) 0.0417(9) -0.0035(7) 0.0053(8) -0.0024(7)
C9 0.0459(10) 0.0420(10) 0.0602(11) -0.0033(8) -0.0072(8) -0.0057(8)
C10 0.0516(10) 0.0332(9) 0.0704(12) -0.0035(8) -0.0017(9) -0.0079(7)
C11 0.0487(10) 0.0333(8) 0.0502(10) -0.0022(7) 0.0070(8) -0.0002(7)
C12 0.0784(14) 0.0573(13) 0.0805(15) 0.0087(11) -0.0219(12) 0.0054(11)
N1 0.0561(9) 0.0308(7) 0.0629(10) -0.0030(6) 0.0137(8) -0.0059(6)
C14 0.0524(10) 0.0344(9) 0.0478(10) 0.0056(7) 0.0058(8) 0.0057(7)
C15 0.0501(10) 0.0332(8) 0.0454(9) 0.0080(7) 0.0035(8) 0.0034(7)
C16 0.0645(12) 0.0359(10) 0.0635(12) -0.0007(8) -0.0055(10) -0.0151(8)
C17 0.0532(11) 0.0436(10) 0.0630(12) -0.0038(9) -0.0123(9) -0.0071(8)
C18 0.0583(12) 0.0453(10) 0.0693(13) 0.0138(9) 0.0129(10) -0.0025(8)
C19 0.0705(14) 0.0627(14) 0.0769(15) 0.0202(12) 0.0322(12) 0.0065(11)
C20 0.0864(16) 0.0660(14) 0.0620(13) 0.0097(11) 0.0285(13) 0.0261(12)
C21 0.0704(13) 0.0423(10) 0.0562(12) -0.0025(8) 0.0082(10) 0.0121(9)
C22 0.0555(11) 0.0630(13) 0.0671(13) 0.0236(10) 0.0101(10) 0.0008(10)
C23 0.0476(11) 0.0726(14) 0.0717(13) 0.0212(12) -0.0018(10) -0.0089(10)

loop_
_atom_type_symbol
_atom_type_description
_atom_type_scat_dispersion_real
_atom_type_scat_dispersion_imag
_atom_type_scat_source
C C 0.0033 0.0016 'International Tables Vol C Tables 4.2.6.8 and 6.1.1.4'
H H 0.0000 0.0000 'International Tables Vol C Tables 4.2.6.8 and 6.1.1.4'
N N 0.0061 0.0033 'International Tables Vol C Tables 4.2.6.8 and 6.1.1.4'
S S 0.1246 0.1234 'International Tables Vol C Tables 4.2.6.8 and 6.1.1.4'
O O 0.0106 0.0060 'International Tables Vol C Tables 4.2.6.8 and 6.1.1.4'

loop_
_geom_angle_atom_site_label_1
_geom_angle_atom_site_label_2
_geom_angle_atom_site_label_3
_geom_angle
C6 S1 C5 101.45(8)
C7 S2 C8 103.72(8)
C2 O2 C1 118.35(17)
C11 O1 C12 118.18(14)
O2 C1 H3 109.5
O2 C1 H1 109.5
H3 C1 H1 109.5
O2 C1 H19 109.5
H3 C1 H19 109.5
H1 C1 H19 109.5
O2 C2 C3 124.72(17)
O2 C2 C23 115.28(18)
C3 C2 C23 120.00(18)
C2 C3 C4 119.56(18)
C2 C3 H4 120.2
C4 C3 H4 120.2
C5 C4 C3 121.22(19)
C5 C4 H5 119.4
C3 C4 H5 119.4
C4 C5 C22 118.76(18)
C4 C5 S1 120.07(16)
C22 C5 S1 121.13(15)
C7 C6 N1 109.32(15)
C7 C6 S1 125.98(13)
N1 C6 S1 124.60(13)
C6 C7 C15 106.68(15)
C6 C7 S2 125.68(13)
C15 C7 S2 127.47(13)
C16 C8 C9 118.38(15)
C16 C8 S2 124.17(13)
C9 C8 S2 117.38(13)
C10 C9 C8 120.31(16)
C10 C9 H8 119.8
C8 C9 H8 119.8
C11 C10 C9 120.97(16)
C11 C10 H9 119.5
C9 C10 H9 119.5
C10 C11 O1 116.20(15)
C10 C11 C17 119.32(16)
O1 C11 C17 124.48(16)
O1 C12 H6 109.5
O1 C12 H7 109.5
H6 C12 H7 109.5
O1 C12 H2 109.5
H6 C12 H2 109.5
H7 C12 H2 109.5
C14 N1 C6 109.05(14)
C14 N1 H16 125.5
C6 N1 H16 125.5
N1 C14 C21 129.79(17)
N1 C14 C15 107.91(14)
C21 C14 C15 122.29(17)
C18 C15 C14 119.30(17)
C18 C15 C7 133.65(17)
C14 C15 C7 107.04(15)
C8 C16 C17 121.70(16)
C8 C16 H11 119.2
C17 C16 H11 119.2
C16 C17 C11 119.29(17)
C16 C17 H10 120.4
C11 C17 H10 120.4
C19 C18 C15 118.48(19)
C19 C18 H15 120.8
C15 C18 H15 120.8
C18 C19 C20 121.54(19)
C18 C19 H14 119.2
C20 C19 H14 119.2
C21 C20 C19 121.34(19)
C21 C20 H12 119.3
C19 C20 H12 119.3
C20 C21 C14 117.05(19)
C20 C21 H13 121.5
C14 C21 H13 121.5
C23 C22 C5 119.69(18)
C23 C22 H18 120.2
C5 C22 H18 120.2
C22 C23 C2 120.76(19)
C22 C23 H17 119.6
C2 C23 H17 119.6

loop_
_geom_bond_atom_site_label_1
_geom_bond_atom_site_label_2
_geom_bond_distance
S1 C6 1.7457(18)
S1 C5 1.7742(19)
S2 C7 1.7449(17)
S2 C8 1.7767(17)
O2 C2 1.365(2)
O2 C1 1.427(3)
O1 C11 1.376(2)
O1 C12 1.418(2)
C1 H3 0.9600
C1 H1 0.9600
C1 H19 0.9600
C2 C3 1.368(3)
C2 C23 1.379(3)
C3 C4 1.380(3)
C3 H4 0.9300
C4 C5 1.379(3)
C4 H5 0.9300
C5 C22 1.394(3)
C6 C7 1.373(2)
C6 N1 1.376(2)
C7 C15 1.435(2)
C8 C16 1.372(2)
C8 C9 1.381(2)
C9 C10 1.376(3)
C9 H8 0.9300
C10 C11 1.366(3)
C10 H9 0.9300
C11 C17 1.385(2)
C12 H6 0.9600
C12 H7 0.9600
C12 H2 0.9600
N1 C14 1.374(2)
N1 H16 0.8600
C14 C21 1.395(2)
C14 C15 1.398(2)
C15 C18 1.396(2)
C16 C17 1.377(2)
C16 H11 0.9300
C17 H10 0.9300
C18 C19 1.375(3)
C18 H15 0.9300
C19 C20 1.392(3)
C19 H14 0.9300
C20 C21 1.377(3)
C20 H12 0.9300
C21 H13 0.9300
C22 C23 1.374(3)
C22 H18 0.9300
C23 H17 0.9300

loop_
_geom_torsion_atom_site_label_1
_geom_torsion_atom_site_label_2
_geom_torsion_atom_site_label_3
_geom_torsion_atom_site_label_4
_geom_torsion
C1 O2 C2 C3 4.7(3)
C1 O2 C2 C23 -175.30(19)
O2 C2 C3 C4 -179.39(18)
C23 C2 C3 C4 0.6(3)
C2 C3 C4 C5 0.4(3)
C3 C4 C5 C22 -1.4(3)
C3 C4 C5 S1 -179.06(15)
C6 S1 C5 C4 -88.85(17)
C6 S1 C5 C22 93.57(17)
C5 S1 C6 C7 161.50(17)
C5 S1 C6 N1 -22.54(17)
N1 C6 C7 C15 0.22(19)
S1 C6 C7 C15 176.71(13)
N1 C6 C7 S2 175.76(12)
S1 C6 C7 S2 -7.8(2)
C8 S2 C7 C6 100.73(16)
C8 S2 C7 C15 -84.65(16)
C7 S2 C8 C16 -36.61(18)
C7 S2 C8 C9 146.49(14)
C16 C8 C9 C10 -0.7(3)
S2 C8 C9 C10 176.39(14)
C8 C9 C10 C11 2.0(3)
C9 C10 C11 O1 178.28(17)
C9 C10 C11 C17 -2.0(3)
C12 O1 C11 C10 -174.83(19)
C12 O1 C11 C17 5.5(3)
C7 C6 N1 C14 -0.1(2)
S1 C6 N1 C14 -176.65(13)
C6 N1 C14 C21 178.94(18)
C6 N1 C14 C15 -0.06(19)
N1 C14 C15 C18 179.35(16)
C21 C14 C15 C18 0.2(3)
N1 C14 C15 C7 0.20(18)
C21 C14 C15 C7 -178.90(16)
C6 C7 C15 C18 -179.23(19)
S2 C7 C15 C18 5.3(3)
C6 C7 C15 C14 -0.26(19)
S2 C7 C15 C14 -175.69(13)
C9 C8 C16 C17 -0.6(3)
S2 C8 C16 C17 -177.48(15)
C8 C16 C17 C11 0.6(3)
C10 C11 C17 C16 0.7(3)
O1 C11 C17 C16 -179.61(17)
C14 C15 C18 C19 -0.8(3)
C7 C15 C18 C19 178.11(19)
C15 C18 C19 C20 0.5(3)
C18 C19 C20 C21 0.3(3)
C19 C20 C21 C14 -0.8(3)
N1 C14 C21 C20 -178.35(18)
C15 C14 C21 C20 0.5(3)
C4 C5 C22 C23 1.5(3)
S1 C5 C22 C23 179.11(16)
C5 C22 C23 C2 -0.5(3)
O2 C2 C23 C22 179.5(2)
C3 C2 C23 C22 -0.5(3)
